data_7130526
loop_
_publ_author_name
'Najera, Daniel C.'
'Pe\~nas-Defrutos, Marconi N.'
'Garc\'ia-Melchor, Max'
'Fout, Alison R.'

_publ_section_title
;
 \g-Agostic interactions in (MesCCC)Fe--Mes(L) complexes
;
_journal_name_full 'Chemical Communications'
_journal_paper_doi 10.1039/D2CC03260K
_journal_year 2022
_chemical_formula_moiety 'C94 H88 Fe2 N10, C7 H16, 1.25[C6H14]'
_chemical_formula_sum 'C101 H104 Fe2 N10'
_chemical_formula_weight 1569.64
_space_group_crystal_system monoclinic
_space_group_IT_number 14
_space_group_name_Hall '-P 2yn'
_space_group_name_H-M_alt 'P 1 21/n 1'
_atom_sites_solution_hydrogens mixed
_atom_sites_solution_primary dual
_audit_creation_date 2022-06-05
_audit_creation_method
; 
Olex2 1.5 
(compiled 2022.04.07 svn.rca3783a0 for OlexSys, GUI svn.r6498) 
;
_audit_update_record
;
2022-06-06 deposited with the CCDC.	2022-08-05 downloaded from the CCDC.
;
_cell_angle_alpha 90
_cell_angle_beta 92.0060(10)
_cell_angle_gamma 90
_cell_formula_units_Z 4
_cell_length_a 15.2588(3)
_cell_length_b 25.6179(5)
_cell_length_c 23.7754(5)
_cell_measurement_reflns_used 48170
_cell_measurement_temperature 100(2)
_cell_measurement_theta_max 25.37
_cell_measurement_theta_min 2.23
_cell_volume 9288.1(3)
_computing_cell_refinement 'SAINT V8.40B (Bruker, 2019)'
_computing_data_collection 'APEX3 V2019.11-0 (Bruker, 2019)'
_computing_data_reduction
; 
SAINT V8.40B, XPREP v2014/2, (Bruker, 2019), SADABS V2016/2 
(Krause et al., 2015) 
;
_computing_molecular_graphics 'Olex2 1.5 (Dolomanov et al., 2009)'
_computing_publication_material 'Olex2 1.5 (Dolomanov et al., 2009)'
_computing_structure_refinement 'SHELXL-2018-3 (Sheldrick, 2015a)'
_computing_structure_solution 'SHELXT-2018-2 (Sheldrick, 2015b)'
_diffrn_ambient_temperature 100(2)
_diffrn_detector 'Bruker Photon 100 area detector'
_diffrn_detector_type 'photon counter area detector'
_diffrn_measured_fraction_theta_full 0.999
_diffrn_measured_fraction_theta_max 0.998
_diffrn_measurement_device 'Bruker D8 Venture/Photon II'
_diffrn_measurement_device_type 'Bruker APEX-II CCD'
_diffrn_measurement_method 'profile data from \f and \w scans'
_diffrn_radiation_monochromator 'multilayer mirrors'
_diffrn_radiation_probe x-ray
_diffrn_radiation_source 'microfocus sealed tube'
_diffrn_radiation_type MoK\a
_diffrn_radiation_wavelength 0.71073
_diffrn_radiation_wavelength_id ed41q
_diffrn_reflns_av_R_equivalents 0.0701
_diffrn_reflns_av_unetI/netI 0.0266
_diffrn_reflns_Laue_measured_fraction_full 0.999
_diffrn_reflns_Laue_measured_fraction_max 0.998
_diffrn_reflns_limit_h_max 18
_diffrn_reflns_limit_h_min -18
_diffrn_reflns_limit_k_max 30
_diffrn_reflns_limit_k_min -30
_diffrn_reflns_limit_l_max 28
_diffrn_reflns_limit_l_min -28
_diffrn_reflns_number 17029
_diffrn_reflns_point_group_measured_fraction_full 0.999
_diffrn_reflns_point_group_measured_fraction_max 0.998
_diffrn_reflns_theta_full 25.242
_diffrn_reflns_theta_max 25.383
_diffrn_reflns_theta_min 1.889
_diffrn_source 'microfocus sealed X-ray tube'
_diffrn_source_current 1.0
_diffrn_source_power 0.05
_diffrn_source_target Mo
_diffrn_source_type 'Incoatec I\ms'
_diffrn_source_voltage 50.0
_exptl_absorpt_coefficient_mu 0.362
_exptl_absorpt_correction_T_max 0.7452
_exptl_absorpt_correction_T_min 0.7003
_exptl_absorpt_correction_type multi-scan
_exptl_absorpt_process_details 'SADABS V2016/2 (Krause et al., 2015)'
_exptl_crystal_colour red
_exptl_crystal_colour_primary red
_exptl_crystal_density_diffrn 1.122
_exptl_crystal_description prism
_exptl_crystal_F_000 3328
_exptl_crystal_id ed41q
_exptl_crystal_preparation
; 
The data crystal was mounted using oil (Paratone-N, Exxon) to a 
0.3 mm cryo-loop (Hampton Research) with the (-5 -4 -4) scattering 
planes roughly normal to the spindle axis. 
;
_exptl_crystal_size_max 0.173
_exptl_crystal_size_mid 0.173
_exptl_crystal_size_min 0.065
_refine_diff_density_max 0.454
_refine_diff_density_min -0.342
_refine_diff_density_rms 0.046
_refine_ls_extinction_method none
_refine_ls_goodness_of_fit_ref 1.018
_refine_ls_hydrogen_treatment mixed
_refine_ls_matrix_type full
_refine_ls_number_parameters 1060
_refine_ls_number_reflns 17029
_refine_ls_number_restraints 0
_refine_ls_restrained_S_all 1.018
_refine_ls_R_factor_all 0.0470
_refine_ls_R_factor_gt 0.0376
_refine_ls_shift/su_max 0.001
_refine_ls_shift/su_mean 0.000
_refine_ls_structure_factor_coef Fsqd
_refine_ls_weighting_details 'w=1/[\s^2^(Fo^2^)+(0.0392P)^2^+7.2159P] where P=(Fo^2^+2Fc^2^)/3'
_refine_ls_weighting_scheme calc
_refine_ls_wR_factor_gt 0.0891
_refine_ls_wR_factor_ref 0.0940
_reflns_Friedel_coverage 0.000
_reflns_number_gt 14375
_reflns_number_total 17029
_reflns_threshold_expression 'I > 2\s(I)'
_cod_data_source_file d2cc03260k2.cif
_cod_data_source_block ed41q
_cod_database_code 7130526
_shelx_shelxl_version_number 2018/3
_shelx_space_group_comment
; 
The symmetry employed for this shelxl refinement is uniquely defined 
by the following loop, which should always be used as a source of 
symmetry information in preference to the above space-group names. 
They are only intended as comments. 
;
_shelx_estimated_absorpt_t_max 0.977
_shelx_estimated_absorpt_t_min 0.940
_olex2_refinement_description
; 
1. Fixed Uiso 
 At 1.2 times of: 
  All C(H) groups, All C(H,H) groups 
 At 1.5 times of: 
  All C(H,H,H) groups 
2.a Secondary CH2 refined with riding coordinates: 
 C49(H49A,H49B), C50(H50A,H50B), C51(H51A,H51B), C52(H52A,H52B), C53(H53A,H53B) 
2.b Aromatic/amide H refined with riding coordinates: 
 C3A(H3A), C3B(H3B), C4A(H4A), C4B(H4B), C5A(H5A), C5B(H5B), C6A(H6A), 
 C6B(H6B), C10A(H10A), C10B(H10B), C11A(H11A), C11B(H11B), C12A(H12A), 
 C12B(H12B), C16A(H16A), C16B(H16B), C17A(H17A), C17B(H17B), C18A(H18A), 
 C18B(H18B), C19A(H19A), C19B(H19B), C24A(H24A), C24B(H24B), C27A(H27A), 
 C27B(H27B), C33A(H33A), C33B(H33B), C36A(H36A), C36B(H36B), C42A(H42A), 
 C42B(H42B), C45A(H45A), C45B(H45B) 
2.c Idealised Me refined as rotating group: 
 C23A(H23A,H23B,H23C), C23B(H23D,H23E,H23F), C26A(H26A,H26B,H26C), C26B(H26D, 
 H26E,H26F), C29A(H29A,H29B,H29C), C29B(H29D,H29E,H29F), C32A(H32A,H32B,H32C), 
 C32B(H32D,H32E,H32F), C35A(H35A,H35B,H35C), C35B(H35D,H35E,H35F), C38A(H38A, 
 H38B,H38C), C38B(H38D,H38E,H38F), C41A(H41A,H41B,H41C), C41B(H41D,H41E,H41F), 
 C44A(H44A,H44B,H44C), C44B(H44D,H44E,H44F), C48(H48A,H48B,H48C), C54(H54A,H54B,
 H54C) 
;
_smtbx_masks_special_details
; 
A solvent mask was calculated and 256 electrons were found in a 
volume of 1616\%A^3^ in void per asymmetric unit. This is consistent 
with the presence of 1.25 hexane solvate molecules per asymmetric 
unit which account for 250 electrons per unit cell. 
;
_smtbx_masks_void_probe_radius 1.2
_smtbx_masks_void_truncation_radius 1.2
_olex2_submission_special_instructions 'No special instructions were received'

loop_
_space_group_symop_operation_xyz
'x, y, z'
'-x+1/2, y+1/2, -z+1/2'
'-x, -y, -z'
'x-1/2, -y-1/2, z-1/2'

loop_
_atom_site_label
_atom_site_type_symbol
_atom_site_fract_x
_atom_site_fract_y
_atom_site_fract_z
_atom_site_U_iso_or_equiv
_atom_site_adp_type
_atom_site_occupancy
_atom_site_site_symmetry_order
_atom_site_calc_flag
_atom_site_refinement_flags_posn
_atom_site_refinement_flags_adp
_atom_site_refinement_flags_occupancy
_atom_site_disorder_assembly
_atom_site_disorder_group
Fe1A Fe 0.22810(2) 0.70906(2) 0.48430(2) 0.01585(7) Uani 1 1 d . . . . .
Fe1B Fe 0.19016(2) 0.65757(2) 0.28881(2) 0.01544(7) Uani 1 1 d . . . . .
N1A N 0.03825(9) 0.75681(6) 0.48220(6) 0.0178(3) Uani 1 1 d . . . . .
N1B N 0.16874(9) 0.76596(6) 0.22994(6) 0.0172(3) Uani 1 1 d . . . . .
N2A N 0.05353(10) 0.67273(6) 0.49017(6) 0.0192(3) Uani 1 1 d . . . . .
N2B N 0.05290(9) 0.72928(6) 0.26333(6) 0.0161(3) Uani 1 1 d . . . . .
N3A N 0.34019(10) 0.62512(6) 0.51618(7) 0.0187(3) Uani 1 1 d . . . . .
N3B N 0.11346(10) 0.56774(6) 0.33539(6) 0.0182(3) Uani 1 1 d . . . . .
N4A N 0.42885(9) 0.68996(6) 0.50265(6) 0.0170(3) Uani 1 1 d . . . . .
N4B N 0.24572(10) 0.54278(6) 0.31685(6) 0.0187(3) Uani 1 1 d . . . . .
N5 N 0.22015(9) 0.69342(6) 0.40761(7) 0.0174(3) Uani 1 1 d . . . . .
N6 N 0.21162(9) 0.68170(6) 0.36172(7) 0.0171(3) Uani 1 1 d . . . . .
C1A C 0.10121(12) 0.71866(7) 0.48589(7) 0.0178(4) Uani 1 1 d . . . . .
C1B C 0.14275(11) 0.72242(7) 0.25817(7) 0.0164(4) Uani 1 1 d . . . . .
C2A C -0.04624(12) 0.73544(7) 0.48209(7) 0.0189(4) Uani 1 1 d . . . . .
C2B C 0.09811(12) 0.79963(7) 0.21823(7) 0.0181(4) Uani 1 1 d . . . . .
C3A C -0.12778(12) 0.75905(8) 0.47639(8) 0.0228(4) Uani 1 1 d . . . . .
H3A H -0.133634 0.795808 0.472560 0.027 Uiso 1 1 calc R U . . .
C3B C 0.09553(13) 0.84791(7) 0.19229(8) 0.0230(4) Uani 1 1 d . . . . .
H3B H 0.146733 0.863312 0.177868 0.028 Uiso 1 1 calc R U . . .
C4A C -0.20052(12) 0.72649(8) 0.47652(8) 0.0260(4) Uani 1 1 d . . . . .
H4A H -0.257558 0.741202 0.472647 0.031 Uiso 1 1 calc R U . . .
C4B C 0.01467(13) 0.87296(8) 0.18824(8) 0.0260(4) Uani 1 1 d . . . . .
H4B H 0.010180 0.906310 0.170903 0.031 Uiso 1 1 calc R U . . .
C5A C -0.19132(12) 0.67265(8) 0.48224(8) 0.0268(4) Uani 1 1 d . . . . .
H5A H -0.242406 0.651450 0.482267 0.032 Uiso 1 1 calc R U . . .
C5B C -0.05965(13) 0.84966(8) 0.20933(8) 0.0247(4) Uani 1 1 d . . . . .
H5B H -0.113983 0.867710 0.206184 0.030 Uiso 1 1 calc R U . . .
C6A C -0.10946(12) 0.64908(8) 0.48791(8) 0.0245(4) Uani 1 1 d . . . . .
H6A H -0.103610 0.612334 0.491880 0.029 Uiso 1 1 calc R U . . .
C6B C -0.05714(12) 0.80089(7) 0.23483(8) 0.0208(4) Uani 1 1 d . . . . .
H6B H -0.108536 0.785216 0.248675 0.025 Uiso 1 1 calc R U . . .
C7A C -0.03659(12) 0.68150(7) 0.48752(7) 0.0198(4) Uani 1 1 d . . . . .
C7B C 0.02373(12) 0.77596(7) 0.23925(7) 0.0177(4) Uani 1 1 d . . . . .
C8A C 0.19347(12) 0.64121(7) 0.50226(8) 0.0189(4) Uani 1 1 d . . . . .
C8B C 0.07152(12) 0.64892(7) 0.30415(7) 0.0173(4) Uani 1 1 d . . . . .
C9A C 0.10527(12) 0.62718(7) 0.49992(8) 0.0204(4) Uani 1 1 d . . . . .
C9B C 0.01098(12) 0.68810(7) 0.29193(7) 0.0182(4) Uani 1 1 d . . . . .
C10A C 0.07809(13) 0.57609(8) 0.50801(9) 0.0276(4) Uani 1 1 d . . . . .
H10A H 0.017714 0.566997 0.505565 0.033 Uiso 1 1 calc R U . . .
C10B C -0.07561(12) 0.68412(7) 0.30733(8) 0.0223(4) Uani 1 1 d . . . . .
H10B H -0.116305 0.711388 0.299209 0.027 Uiso 1 1 calc R U . . .
C11A C 0.14241(13) 0.53849(8) 0.51987(10) 0.0318(5) Uani 1 1 d . . . . .
H11A H 0.125009 0.503286 0.525273 0.038 Uiso 1 1 calc R U . . .
C11B C -0.10124(13) 0.63893(8) 0.33506(8) 0.0252(4) Uani 1 1 d . . . . .
H11B H -0.160206 0.635799 0.346191 0.030 Uiso 1 1 calc R U . . .
C12A C 0.23151(13) 0.55101(8) 0.52404(9) 0.0278(4) Uani 1 1 d . . . . .
H12A H 0.274450 0.525126 0.532768 0.033 Uiso 1 1 calc R U . . .
C12B C -0.04281(12) 0.59823(8) 0.34693(8) 0.0237(4) Uani 1 1 d . . . . .
H12B H -0.061285 0.567536 0.365543 0.028 Uiso 1 1 calc R U . . .
C13A C 0.25511(12) 0.60252(7) 0.51499(8) 0.0204(4) Uani 1 1 d . . . . .
C13B C 0.04311(12) 0.60392(7) 0.33072(7) 0.0187(4) Uani 1 1 d . . . . .
C14A C 0.34186(12) 0.67738(7) 0.49980(7) 0.0177(4) Uani 1 1 d . . . . .
C14B C 0.19167(12) 0.58537(7) 0.31398(7) 0.0182(4) Uani 1 1 d . . . . .
C15A C 0.42382(12) 0.60595(7) 0.52936(8) 0.0197(4) Uani 1 1 d . . . . .
C15B C 0.11872(12) 0.51546(7) 0.35167(8) 0.0204(4) Uani 1 1 d . . . . .
C16A C 0.45610(13) 0.55753(7) 0.54673(8) 0.0231(4) Uani 1 1 d . . . . .
H16A H 0.418062 0.529041 0.553576 0.028 Uiso 1 1 calc R U . . .
C16B C 0.06058(13) 0.48058(8) 0.37496(8) 0.0249(4) Uani 1 1 d . . . . .
H16B H 0.002663 0.490751 0.383492 0.030 Uiso 1 1 calc R U . . .
C17A C 0.54662(13) 0.55281(8) 0.55359(8) 0.0257(4) Uani 1 1 d . . . . .
H17A H 0.570779 0.520293 0.565484 0.031 Uiso 1 1 calc R U . . .
C17B C 0.09069(14) 0.43011(8) 0.38528(9) 0.0291(5) Uani 1 1 d . . . . .
H17B H 0.052084 0.405265 0.400753 0.035 Uiso 1 1 calc R U . . .
C18A C 0.60279(13) 0.59415(8) 0.54360(8) 0.0252(4) Uani 1 1 d . . . . .
H18A H 0.664274 0.589171 0.548511 0.030 Uiso 1 1 calc R U . . .
C18B C 0.17575(14) 0.41495(8) 0.37359(9) 0.0309(5) Uani 1 1 d . . . . .
H18B H 0.194099 0.380186 0.381432 0.037 Uiso 1 1 calc R U . . .
C19A C 0.57096(12) 0.64267(8) 0.52655(8) 0.0217(4) Uani 1 1 d . . . . .
H19A H 0.609179 0.671075 0.519734 0.026 Uiso 1 1 calc R U . . .
C19B C 0.23390(14) 0.44974(7) 0.35074(9) 0.0270(4) Uani 1 1 d . . . . .
H19B H 0.292190 0.439755 0.342934 0.032 Uiso 1 1 calc R U . . .
C20A C 0.48066(12) 0.64757(7) 0.51997(8) 0.0186(4) Uani 1 1 d . . . . .
C20B C 0.20355(12) 0.49982(7) 0.33970(8) 0.0212(4) Uani 1 1 d . . . . .
C21A C 0.05398(11) 0.81205(7) 0.47726(8) 0.0187(4) Uani 1 1 d . . . . .
C21B C 0.33610(12) 0.54096(7) 0.30152(8) 0.0214(4) Uani 1 1 d . . . . .
C22A C 0.06230(12) 0.83310(7) 0.42349(8) 0.0209(4) Uani 1 1 d . . . . .
C22B C 0.39955(13) 0.55885(7) 0.34046(9) 0.0252(4) Uani 1 1 d . . . . .
C23A C 0.05697(14) 0.79907(8) 0.37222(8) 0.0272(4) Uani 1 1 d . . . . .
H23A H 0.104721 0.773476 0.374076 0.041 Uiso 1 1 calc R U . . .
H23B H 0.062176 0.820677 0.338487 0.041 Uiso 1 1 calc R U . . .
H23C H 0.000515 0.780788 0.370557 0.041 Uiso 1 1 calc R U . . .
C23B C 0.37420(13) 0.58079(8) 0.39581(8) 0.0268(4) Uani 1 1 d . . . . .
H23D H 0.344795 0.614435 0.389774 0.040 Uiso 1 1 calc R U . . .
H23E H 0.426866 0.585759 0.419992 0.040 Uiso 1 1 calc R U . . .
H23F H 0.334302 0.556555 0.413950 0.040 Uiso 1 1 calc R U . . .
C24A C 0.07634(13) 0.88661(8) 0.41898(9) 0.0251(4) Uani 1 1 d . . . . .
H24A H 0.082516 0.901512 0.382749 0.030 Uiso 1 1 calc R U . . .
C24B C 0.48722(14) 0.55578(9) 0.32648(10) 0.0354(5) Uani 1 1 d . . . . .
H24B H 0.531130 0.568056 0.352536 0.042 Uiso 1 1 calc R U . . .
C25A C 0.08158(13) 0.91880(8) 0.46592(9) 0.0269(4) Uani 1 1 d . . . . .
C25B C 0.51195(15) 0.53538(10) 0.27576(11) 0.0438(6) Uani 1 1 d . . . . .
C26A C 0.09679(16) 0.97652(8) 0.45940(11) 0.0392(5) Uani 1 1 d . . . . .
H26A H 0.141224 0.982376 0.431297 0.059 Uiso 1 1 calc R U . . .
H26B H 0.117189 0.991258 0.495576 0.059 Uiso 1 1 calc R U . . .
H26C H 0.041853 0.993500 0.447086 0.059 Uiso 1 1 calc R U . . .
C26B C 0.60761(18) 0.53260(15) 0.26150(16) 0.0759(11) Uani 1 1 d . . . . .
H26D H 0.642663 0.552801 0.289115 0.114 Uiso 1 1 calc R U . . .
H26E H 0.615223 0.547057 0.223826 0.114 Uiso 1 1 calc R U . . .
H26F H 0.626971 0.496119 0.262318 0.114 Uiso 1 1 calc R U . . .
C27A C 0.07235(13) 0.89640(8) 0.51866(9) 0.0257(4) Uani 1 1 d . . . . .
H27A H 0.075992 0.918121 0.551042 0.031 Uiso 1 1 calc R U . . .
C27B C 0.44678(16) 0.51732(9) 0.23828(10) 0.0398(6) Uani 1 1 d . . . . .
H27B H 0.463438 0.503179 0.203296 0.048 Uiso 1 1 calc R U . . .
C28A C 0.05790(11) 0.84293(7) 0.52553(8) 0.0203(4) Uani 1 1 d . . . . .
C28B C 0.35783(14) 0.51917(8) 0.25009(9) 0.0282(4) Uani 1 1 d . . . . .
C29A C 0.04801(13) 0.81974(8) 0.58301(8) 0.0254(4) Uani 1 1 d . . . . .
H29A H -0.009036 0.802327 0.584629 0.038 Uiso 1 1 calc R U . . .
H29B H 0.051727 0.847494 0.611358 0.038 Uiso 1 1 calc R U . . .
H29C H 0.094881 0.794265 0.590529 0.038 Uiso 1 1 calc R U . . .
C29B C 0.28883(15) 0.49842(8) 0.20932(9) 0.0331(5) Uani 1 1 d . . . . .
H29D H 0.255291 0.470958 0.227557 0.050 Uiso 1 1 calc R U . . .
H29E H 0.316956 0.483974 0.176315 0.050 Uiso 1 1 calc R U . . .
H29F H 0.249249 0.526799 0.197498 0.050 Uiso 1 1 calc R U . . .
C30A C 0.46590(11) 0.74009(7) 0.49031(8) 0.0181(4) Uani 1 1 d . . . . .
C30B C 0.25674(11) 0.77657(7) 0.21312(8) 0.0184(4) Uani 1 1 d . . . . .
C31A C 0.49206(11) 0.77227(7) 0.53551(8) 0.0200(4) Uani 1 1 d . . . . .
C31B C 0.27795(12) 0.76584(7) 0.15776(8) 0.0191(4) Uani 1 1 d . . . . .
C32A C 0.47703(12) 0.75691(8) 0.59530(8) 0.0220(4) Uani 1 1 d . . . . .
H32A H 0.413899 0.754173 0.601004 0.033 Uiso 1 1 calc R U . . .
H32B H 0.502418 0.783395 0.620763 0.033 Uiso 1 1 calc R U . . .
H32C H 0.504961 0.723123 0.603201 0.033 Uiso 1 1 calc R U . . .
C32B C 0.21121(12) 0.74421(8) 0.11591(8) 0.0225(4) Uani 1 1 d . . . . .
H32D H 0.181579 0.714271 0.132492 0.034 Uiso 1 1 calc R U . . .
H32E H 0.240641 0.733007 0.081972 0.034 Uiso 1 1 calc R U . . .
H32F H 0.167939 0.771245 0.106005 0.034 Uiso 1 1 calc R U . . .
C33A C 0.53113(12) 0.81967(8) 0.52280(8) 0.0230(4) Uani 1 1 d . . . . .
H33A H 0.549329 0.842198 0.552722 0.028 Uiso 1 1 calc R U . . .
C33B C 0.36334(12) 0.77594(7) 0.14220(8) 0.0222(4) Uani 1 1 d . . . . .
H33B H 0.379190 0.768847 0.104679 0.027 Uiso 1 1 calc R U . . .
C34A C 0.54442(12) 0.83517(8) 0.46764(8) 0.0242(4) Uani 1 1 d . . . . .
C34B C 0.42609(12) 0.79611(7) 0.17996(9) 0.0248(4) Uani 1 1 d . . . . .
C35A C 0.58792(15) 0.88659(9) 0.45531(10) 0.0350(5) Uani 1 1 d . . . . .
H35A H 0.558272 0.914665 0.475189 0.053 Uiso 1 1 calc R U . . .
H35B H 0.584083 0.893311 0.414719 0.053 Uiso 1 1 calc R U . . .
H35C H 0.649679 0.885199 0.468001 0.053 Uiso 1 1 calc R U . . .
C35B C 0.51851(13) 0.80590(9) 0.16189(10) 0.0325(5) Uani 1 1 d . . . . .
H35D H 0.556078 0.776614 0.173795 0.049 Uiso 1 1 calc R U . . .
H35E H 0.540764 0.838175 0.179303 0.049 Uiso 1 1 calc R U . . .
H35F H 0.518688 0.809281 0.120834 0.049 Uiso 1 1 calc R U . . .
C36A C 0.51730(12) 0.80180(8) 0.42401(8) 0.0231(4) Uani 1 1 d . . . . .
H36A H 0.525864 0.812042 0.386197 0.028 Uiso 1 1 calc R U . . .
C36B C 0.40160(12) 0.80732(7) 0.23435(9) 0.0247(4) Uani 1 1 d . . . . .
H36B H 0.443859 0.821798 0.260169 0.030 Uiso 1 1 calc R U . . .
C37A C 0.47806(11) 0.75392(7) 0.43448(8) 0.0200(4) Uani 1 1 d . . . . .
C37B C 0.31703(12) 0.79802(7) 0.25231(8) 0.0213(4) Uani 1 1 d . . . . .
C38A C 0.44969(13) 0.71847(8) 0.38660(8) 0.0251(4) Uani 1 1 d . . . . .
H38A H 0.484375 0.686285 0.388403 0.038 Uiso 1 1 calc R U . . .
H38B H 0.458834 0.736134 0.350717 0.038 Uiso 1 1 calc R U . . .
H38C H 0.387401 0.709963 0.389564 0.038 Uiso 1 1 calc R U . . .
C38B C 0.29118(14) 0.81063(8) 0.31114(9) 0.0286(4) Uani 1 1 d . . . . .
H38D H 0.244431 0.836882 0.309857 0.043 Uiso 1 1 calc R U . . .
H38E H 0.342109 0.824348 0.332626 0.043 Uiso 1 1 calc R U . . .
H38F H 0.270138 0.778911 0.329333 0.043 Uiso 1 1 calc R U . . .
C39A C 0.24591(11) 0.74653(7) 0.55602(8) 0.0195(4) Uani 1 1 d . . . . .
C39B C 0.20227(12) 0.63310(7) 0.21126(8) 0.0178(4) Uani 1 1 d . . . . .
C40A C 0.24469(12) 0.73404(8) 0.61358(8) 0.0220(4) Uani 1 1 d . . . . .
C40B C 0.14635(12) 0.61325(7) 0.16779(8) 0.0189(4) Uani 1 1 d . . . . .
C41A C 0.23133(13) 0.67846(8) 0.63244(8) 0.0257(4) Uani 1 1 d . . . . .
H41A H 0.178696 0.664115 0.613360 0.039 Uiso 1 1 calc R U . . .
H41B H 0.224194 0.677722 0.673239 0.039 Uiso 1 1 calc R U . . .
H41C H 0.282419 0.657446 0.622984 0.039 Uiso 1 1 calc R U . . .
C41B C 0.04987(12) 0.60583(7) 0.17643(8) 0.0224(4) Uani 1 1 d . . . . .
H41D H 0.041796 0.583182 0.209060 0.034 Uiso 1 1 calc R U . . .
H41E H 0.022471 0.589685 0.142838 0.034 Uiso 1 1 calc R U . . .
H41F H 0.022541 0.639805 0.183017 0.034 Uiso 1 1 calc R U . . .
C42A C 0.25977(12) 0.77356(8) 0.65352(8) 0.0261(4) Uani 1 1 d . . . . .
H42A H 0.258220 0.764870 0.692316 0.031 Uiso 1 1 calc R U . . .
C42B C 0.18128(12) 0.60142(7) 0.11575(8) 0.0212(4) Uani 1 1 d . . . . .
H42B H 0.143515 0.587345 0.086975 0.025 Uiso 1 1 calc R U . . .
C43A C 0.27689(13) 0.82491(8) 0.63872(8) 0.0269(4) Uani 1 1 d . . . . .
C43B C 0.26919(13) 0.60944(7) 0.10432(8) 0.0225(4) Uani 1 1 d . . . . .
C44A C 0.29179(15) 0.86693(10) 0.68298(9) 0.0378(5) Uani 1 1 d . . . . .
H44A H 0.244641 0.865637 0.709897 0.057 Uiso 1 1 calc R U . . .
H44B H 0.292082 0.901256 0.664791 0.057 Uiso 1 1 calc R U . . .
H44C H 0.348278 0.861050 0.702860 0.057 Uiso 1 1 calc R U . . .
C44B C 0.30291(14) 0.60126(8) 0.04589(9) 0.0296(5) Uani 1 1 d . . . . .
H44D H 0.273973 0.570807 0.028568 0.044 Uiso 1 1 calc R U . . .
H44E H 0.366399 0.595410 0.048356 0.044 Uiso 1 1 calc R U . . .
H44F H 0.290201 0.632269 0.022880 0.044 Uiso 1 1 calc R U . . .
C45A C 0.28113(12) 0.83646(8) 0.58188(8) 0.0244(4) Uani 1 1 d . . . . .
H45A H 0.293987 0.871085 0.570475 0.029 Uiso 1 1 calc R U . . .
C45B C 0.32399(12) 0.62826(7) 0.14768(8) 0.0219(4) Uani 1 1 d . . . . .
H45B H 0.384561 0.633319 0.141464 0.026 Uiso 1 1 calc R U . . .
C46A C 0.26677(11) 0.79797(7) 0.54146(8) 0.0200(4) Uani 1 1 d . . . . .
C46B C 0.29108(12) 0.63974(7) 0.19989(8) 0.0192(4) Uani 1 1 d . . . . .
C47A C 0.27498(13) 0.81095(8) 0.47965(8) 0.0203(4) Uani 1 1 d . . . . .
C47B C 0.35193(13) 0.66124(8) 0.24587(9) 0.0217(4) Uani 1 1 d . . . . .
C48 C 0.59864(18) 0.69796(12) 0.27151(12) 0.0545(7) Uani 1 1 d . . . . .
H48A H 0.625398 0.698614 0.234637 0.082 Uiso 1 1 calc R U . . .
H48B H 0.543056 0.717142 0.269432 0.082 Uiso 1 1 calc R U . . .
H48C H 0.587713 0.661718 0.282432 0.082 Uiso 1 1 calc R U . . .
C49 C 0.66092(15) 0.72367(11) 0.31539(11) 0.0464(6) Uani 1 1 d . . . . .
H49A H 0.635486 0.719994 0.352924 0.056 Uiso 1 1 calc R U . . .
H49B H 0.717322 0.704527 0.316273 0.056 Uiso 1 1 calc R U . . .
C50 C 0.67911(15) 0.78093(10) 0.30498(10) 0.0399(6) Uani 1 1 d . . . . .
H50A H 0.622797 0.800159 0.304297 0.048 Uiso 1 1 calc R U . . .
H50B H 0.704423 0.784680 0.267423 0.048 Uiso 1 1 calc R U . . .
C51 C 0.74100(15) 0.80590(10) 0.34848(10) 0.0390(6) Uani 1 1 d . . . . .
H51A H 0.714028 0.803801 0.385678 0.047 Uiso 1 1 calc R U . . .
H51B H 0.795937 0.785332 0.350698 0.047 Uiso 1 1 calc R U . . .
C52 C 0.76393(16) 0.86243(10) 0.33706(10) 0.0425(6) Uani 1 1 d . . . . .
H52A H 0.788703 0.864894 0.299218 0.051 Uiso 1 1 calc R U . . .
H52B H 0.709429 0.883414 0.336623 0.051 Uiso 1 1 calc R U . . .
C53 C 0.82877(17) 0.88576(11) 0.37967(11) 0.0491(6) Uani 1 1 d . . . . .
H53A H 0.882578 0.864142 0.380849 0.059 Uiso 1 1 calc R U . . .
H53B H 0.803254 0.884090 0.417346 0.059 Uiso 1 1 calc R U . . .
C54 C 0.8541(3) 0.94200(14) 0.36777(16) 0.0828(11) Uani 1 1 d . . . . .
H54A H 0.878897 0.944260 0.330392 0.124 Uiso 1 1 calc R U . . .
H54B H 0.897674 0.953764 0.396241 0.124 Uiso 1 1 calc R U . . .
H54C H 0.801889 0.964233 0.369009 0.124 Uiso 1 1 calc R U . . .
H47A H 0.3346(14) 0.8180(8) 0.4717(9) 0.023(5) Uiso 1 1 d . . . . .
H47B H 0.2389(14) 0.8407(9) 0.4685(9) 0.025(5) Uiso 1 1 d . . . . .
H47C H 0.2576(15) 0.7809(10) 0.4536(10) 0.039(6) Uiso 1 1 d . . . . .
H47D H 0.3807(14) 0.6942(9) 0.2348(9) 0.026(5) Uiso 1 1 d . . . . .
H47E H 0.3221(16) 0.6701(10) 0.2808(11) 0.043(7) Uiso 1 1 d . . . . .
H47F H 0.4000(16) 0.6380(10) 0.2559(10) 0.042(7) Uiso 1 1 d . . . . .

loop_
_atom_site_aniso_label
_atom_site_aniso_U_11
_atom_site_aniso_U_22
_atom_site_aniso_U_33
_atom_site_aniso_U_23
_atom_site_aniso_U_13
_atom_site_aniso_U_12
Fe1A 0.01428(13) 0.01701(13) 0.01619(13) 0.00087(10) -0.00060(10) 0.00123(10)
Fe1B 0.01553(13) 0.01453(13) 0.01616(13) 0.00035(10) -0.00093(10) 0.00084(10)
N1A 0.0145(7) 0.0202(8) 0.0187(8) 0.0009(6) -0.0013(6) 0.0024(6)
N1B 0.0163(7) 0.0169(8) 0.0185(8) 0.0019(6) -0.0002(6) 0.0004(6)
N2A 0.0150(7) 0.0209(8) 0.0216(8) 0.0010(6) 0.0002(6) 0.0007(6)
N2B 0.0155(7) 0.0161(7) 0.0166(8) 0.0009(6) -0.0004(6) 0.0017(6)
N3A 0.0151(7) 0.0176(8) 0.0234(8) 0.0006(6) -0.0012(6) 0.0021(6)
N3B 0.0194(8) 0.0157(7) 0.0193(8) 0.0032(6) -0.0013(6) -0.0006(6)
N4A 0.0144(7) 0.0171(7) 0.0193(8) -0.0001(6) -0.0012(6) 0.0019(6)
N4B 0.0215(8) 0.0151(7) 0.0191(8) 0.0005(6) -0.0030(6) 0.0015(6)
N5 0.0139(7) 0.0167(7) 0.0214(9) 0.0011(6) -0.0001(6) 0.0013(6)
N6 0.0157(7) 0.0145(7) 0.0210(9) 0.0025(6) -0.0006(6) 0.0028(6)
C1A 0.0194(9) 0.0215(9) 0.0123(8) 0.0020(7) -0.0006(7) 0.0016(7)
C1B 0.0170(9) 0.0175(9) 0.0147(9) -0.0037(7) -0.0005(7) -0.0015(7)
C2A 0.0166(9) 0.0264(10) 0.0137(9) 0.0000(7) -0.0006(7) -0.0005(7)
C2B 0.0188(9) 0.0188(9) 0.0165(9) -0.0008(7) -0.0021(7) 0.0023(7)
C3A 0.0201(9) 0.0288(10) 0.0195(10) 0.0018(8) 0.0012(8) 0.0041(8)
C3B 0.0234(10) 0.0219(10) 0.0236(10) 0.0038(8) 0.0004(8) 0.0002(8)
C4A 0.0163(9) 0.0398(12) 0.0216(10) 0.0037(9) -0.0005(8) 0.0042(8)
C4B 0.0305(11) 0.0196(10) 0.0275(11) 0.0069(8) -0.0014(9) 0.0052(8)
C5A 0.0158(9) 0.0396(12) 0.0250(10) 0.0047(9) -0.0004(8) -0.0036(8)
C5B 0.0227(10) 0.0249(10) 0.0263(10) 0.0019(8) -0.0032(8) 0.0081(8)
C6A 0.0210(10) 0.0290(11) 0.0235(10) 0.0059(8) -0.0009(8) -0.0015(8)
C6B 0.0182(9) 0.0239(10) 0.0203(9) -0.0002(8) -0.0008(7) 0.0011(8)
C7A 0.0155(9) 0.0279(10) 0.0158(9) 0.0022(7) -0.0015(7) 0.0015(8)
C7B 0.0214(9) 0.0167(9) 0.0149(9) -0.0008(7) -0.0025(7) 0.0000(7)
C8A 0.0184(9) 0.0210(9) 0.0171(9) 0.0002(7) -0.0002(7) 0.0007(7)
C8B 0.0189(9) 0.0182(9) 0.0146(9) -0.0009(7) -0.0021(7) -0.0011(7)
C9A 0.0183(9) 0.0210(9) 0.0218(10) 0.0015(8) 0.0000(7) 0.0012(7)
C9B 0.0198(9) 0.0182(9) 0.0165(9) -0.0010(7) 0.0005(7) -0.0007(7)
C10A 0.0185(9) 0.0242(10) 0.0400(12) 0.0016(9) -0.0009(9) -0.0042(8)
C10B 0.0197(9) 0.0225(10) 0.0247(10) 0.0021(8) 0.0010(8) 0.0034(8)
C11A 0.0265(11) 0.0192(10) 0.0497(14) 0.0049(9) -0.0009(10) -0.0024(8)
C11B 0.0182(9) 0.0300(11) 0.0277(11) 0.0041(8) 0.0040(8) 0.0001(8)
C12A 0.0243(10) 0.0201(10) 0.0390(12) 0.0033(9) -0.0016(9) 0.0032(8)
C12B 0.0228(10) 0.0243(10) 0.0241(10) 0.0058(8) 0.0014(8) -0.0027(8)
C13A 0.0166(9) 0.0220(10) 0.0223(10) 0.0005(8) -0.0014(7) -0.0005(7)
C13B 0.0207(9) 0.0191(9) 0.0163(9) -0.0008(7) -0.0017(7) 0.0008(7)
C14A 0.0191(9) 0.0191(9) 0.0150(9) -0.0005(7) 0.0003(7) 0.0001(7)
C14B 0.0195(9) 0.0205(9) 0.0143(9) -0.0008(7) -0.0033(7) 0.0011(7)
C15A 0.0190(9) 0.0219(9) 0.0179(9) -0.0028(7) -0.0018(7) 0.0032(7)
C15B 0.0265(10) 0.0159(9) 0.0184(9) 0.0005(7) -0.0056(8) -0.0017(7)
C16A 0.0260(10) 0.0184(9) 0.0246(10) 0.0005(8) -0.0019(8) 0.0025(8)
C16B 0.0268(10) 0.0242(10) 0.0234(10) 0.0043(8) -0.0042(8) -0.0037(8)
C17A 0.0263(10) 0.0243(10) 0.0263(10) 0.0023(8) -0.0050(8) 0.0092(8)
C17B 0.0353(12) 0.0195(10) 0.0321(11) 0.0066(8) -0.0066(9) -0.0073(9)
C18A 0.0183(9) 0.0316(11) 0.0252(10) -0.0039(8) -0.0053(8) 0.0075(8)
C18B 0.0378(12) 0.0175(10) 0.0366(12) 0.0034(9) -0.0109(10) -0.0006(9)
C19A 0.0181(9) 0.0254(10) 0.0216(10) -0.0012(8) -0.0013(8) 0.0021(8)
C19B 0.0288(11) 0.0203(10) 0.0313(11) 0.0024(8) -0.0066(9) 0.0027(8)
C20A 0.0194(9) 0.0194(9) 0.0168(9) -0.0013(7) -0.0005(7) 0.0049(7)
C20B 0.0258(10) 0.0173(9) 0.0202(9) 0.0005(7) -0.0043(8) -0.0012(8)
C21A 0.0132(8) 0.0211(9) 0.0218(9) 0.0001(7) -0.0005(7) 0.0035(7)
C21B 0.0223(9) 0.0150(9) 0.0267(10) 0.0016(8) 0.0012(8) 0.0034(7)
C22A 0.0165(9) 0.0242(10) 0.0218(10) 0.0010(8) -0.0019(7) 0.0039(7)
C22B 0.0247(10) 0.0191(10) 0.0318(11) 0.0011(8) -0.0017(8) 0.0049(8)
C23A 0.0311(11) 0.0292(11) 0.0211(10) 0.0002(8) -0.0004(8) 0.0027(9)
C23B 0.0278(10) 0.0236(10) 0.0283(11) -0.0022(8) -0.0072(8) 0.0038(8)
C24A 0.0252(10) 0.0251(10) 0.0250(10) 0.0054(8) 0.0013(8) 0.0033(8)
C24B 0.0252(11) 0.0337(12) 0.0469(14) -0.0074(10) -0.0031(10) 0.0036(9)
C25A 0.0237(10) 0.0236(10) 0.0335(11) 0.0000(9) 0.0017(8) 0.0022(8)
C25B 0.0297(12) 0.0464(14) 0.0558(16) -0.0128(12) 0.0081(11) 0.0046(11)
C26A 0.0465(14) 0.0260(11) 0.0454(14) -0.0002(10) 0.0059(11) -0.0011(10)
C26B 0.0335(15) 0.100(3) 0.095(3) -0.036(2) 0.0169(16) 0.0037(16)
C27A 0.0236(10) 0.0243(10) 0.0293(11) -0.0071(8) 0.0021(8) 0.0031(8)
C27B 0.0407(13) 0.0394(13) 0.0402(13) -0.0127(11) 0.0131(11) 0.0075(11)
C28A 0.0142(9) 0.0271(10) 0.0197(9) -0.0013(8) 0.0003(7) 0.0044(7)
C28B 0.0332(11) 0.0224(10) 0.0290(11) -0.0018(8) 0.0020(9) 0.0060(9)
C29A 0.0231(10) 0.0324(11) 0.0208(10) -0.0022(8) 0.0026(8) 0.0025(8)
C29B 0.0445(13) 0.0266(11) 0.0283(11) -0.0073(9) -0.0006(10) 0.0020(10)
C30A 0.0131(8) 0.0192(9) 0.0220(10) 0.0015(7) 0.0006(7) 0.0020(7)
C30B 0.0162(9) 0.0148(9) 0.0242(10) 0.0037(7) -0.0005(7) 0.0004(7)
C31A 0.0152(9) 0.0236(10) 0.0210(10) 0.0004(8) -0.0022(7) 0.0025(7)
C31B 0.0201(9) 0.0137(9) 0.0233(10) 0.0032(7) -0.0002(7) 0.0016(7)
C32A 0.0198(9) 0.0265(10) 0.0194(9) -0.0009(8) -0.0030(8) 0.0001(8)
C32B 0.0219(9) 0.0249(10) 0.0206(10) 0.0021(8) 0.0009(8) 0.0015(8)
C33A 0.0199(9) 0.0250(10) 0.0238(10) -0.0033(8) -0.0023(8) -0.0020(8)
C33B 0.0228(10) 0.0200(9) 0.0241(10) 0.0032(8) 0.0037(8) 0.0027(8)
C34A 0.0192(9) 0.0253(10) 0.0282(11) 0.0022(8) 0.0002(8) -0.0013(8)
C34B 0.0190(9) 0.0196(9) 0.0358(11) 0.0033(8) 0.0018(8) 0.0030(8)
C35A 0.0357(12) 0.0323(12) 0.0369(13) 0.0051(10) -0.0014(10) -0.0106(10)
C35B 0.0196(10) 0.0317(11) 0.0464(13) 0.0014(10) 0.0028(9) -0.0016(9)
C36A 0.0201(9) 0.0282(10) 0.0210(10) 0.0050(8) 0.0010(8) 0.0001(8)
C36B 0.0193(9) 0.0190(9) 0.0355(11) -0.0004(8) -0.0055(8) -0.0011(8)
C37A 0.0148(9) 0.0241(10) 0.0209(10) -0.0002(8) -0.0001(7) 0.0030(7)
C37B 0.0206(9) 0.0161(9) 0.0270(10) 0.0011(8) -0.0029(8) 0.0006(7)
C38A 0.0248(10) 0.0303(11) 0.0202(10) -0.0006(8) 0.0025(8) -0.0014(8)
C38B 0.0293(11) 0.0288(11) 0.0275(11) -0.0060(9) -0.0033(9) -0.0031(9)
C39A 0.0123(8) 0.0252(10) 0.0208(9) -0.0012(8) -0.0004(7) 0.0047(7)
C39B 0.0206(9) 0.0144(9) 0.0184(9) 0.0025(7) 0.0001(7) 0.0015(7)
C40A 0.0148(9) 0.0316(11) 0.0196(9) 0.0019(8) 0.0005(7) 0.0047(8)
C40B 0.0221(9) 0.0154(9) 0.0190(9) 0.0012(7) -0.0011(7) 0.0011(7)
C41A 0.0237(10) 0.0332(11) 0.0205(10) 0.0046(8) 0.0033(8) 0.0057(8)
C41B 0.0235(10) 0.0224(10) 0.0210(10) -0.0022(8) -0.0035(8) -0.0021(8)
C42A 0.0208(10) 0.0424(12) 0.0150(9) -0.0020(8) 0.0005(8) 0.0079(9)
C42B 0.0258(10) 0.0170(9) 0.0203(10) 0.0000(7) -0.0045(8) 0.0012(8)
C43A 0.0202(10) 0.0354(11) 0.0249(10) -0.0086(9) -0.0027(8) 0.0062(8)
C43B 0.0309(10) 0.0165(9) 0.0204(10) 0.0000(7) 0.0046(8) 0.0039(8)
C44A 0.0384(13) 0.0478(14) 0.0271(12) -0.0133(10) -0.0022(10) 0.0022(11)
C44B 0.0361(12) 0.0284(11) 0.0249(11) -0.0006(9) 0.0072(9) 0.0016(9)
C45A 0.0209(10) 0.0257(10) 0.0265(10) -0.0038(8) -0.0003(8) 0.0026(8)
C45B 0.0195(9) 0.0204(9) 0.0260(10) 0.0020(8) 0.0037(8) 0.0011(7)
C46A 0.0146(9) 0.0254(10) 0.0199(9) -0.0005(8) -0.0010(7) 0.0031(7)
C46B 0.0212(9) 0.0163(9) 0.0199(9) 0.0005(7) -0.0004(7) 0.0010(7)
C47A 0.0198(10) 0.0199(10) 0.0210(10) -0.0009(8) -0.0013(8) 0.0009(8)
C47B 0.0188(9) 0.0220(10) 0.0245(10) -0.0005(8) 0.0007(8) 0.0004(8)
C48 0.0436(15) 0.0609(18) 0.0598(18) 0.0028(14) 0.0142(13) 0.0011(13)
C49 0.0261(12) 0.0610(17) 0.0525(16) 0.0114(13) 0.0071(11) 0.0085(11)
C50 0.0330(12) 0.0592(16) 0.0281(12) 0.0051(11) 0.0086(10) 0.0130(11)
C51 0.0316(12) 0.0545(15) 0.0311(12) 0.0105(11) 0.0059(10) 0.0132(11)
C52 0.0396(13) 0.0583(16) 0.0297(12) 0.0103(11) 0.0035(10) 0.0096(12)
C53 0.0414(14) 0.0599(17) 0.0458(15) 0.0129(13) -0.0028(12) 0.0032(12)
C54 0.088(3) 0.071(2) 0.088(3) 0.024(2) -0.026(2) -0.0146(19)

loop_
_atom_type_symbol
_atom_type_description
_atom_type_scat_dispersion_real
_atom_type_scat_dispersion_imag
_atom_type_scat_source
C C 0.0033 0.0016 'International Tables Vol C Tables 4.2.6.8 and 6.1.1.4'
H H 0.0000 0.0000 'International Tables Vol C Tables 4.2.6.8 and 6.1.1.4'
Fe Fe 0.3463 0.8444 'International Tables Vol C Tables 4.2.6.8 and 6.1.1.4'
N N 0.0061 0.0033 'International Tables Vol C Tables 4.2.6.8 and 6.1.1.4'

loop_
_exptl_crystal_face_index_h
_exptl_crystal_face_index_k
_exptl_crystal_face_index_l
_exptl_crystal_face_perp_dist
1.00 0.00 0.00 0.0800
-1.00 -1.00 -1.00 0.0580
-2.00 -1.00 0.00 0.0540
-1.00 -1.00 2.00 0.0270
1.00 1.00 -2.00 0.0320
1.00 0.00 1.00 0.0860
-1.00 0.00 -1.00 0.0520
0.00 -1.00 0.00 0.0680
1.00 2.00 1.00 0.0630
-1.00 2.00 0.00 0.0650
-3.00 -7.00 1.00 0.0400
1.00 0.00 7.00 0.0700

loop_
_geom_angle_atom_site_label_1
_geom_angle_atom_site_label_2
_geom_angle_atom_site_label_3
_geom_angle
_geom_angle_site_symmetry_1
_geom_angle_site_symmetry_3
_geom_angle_publ_flag
N5 Fe1A C1A 90.89(7) . . ?
N5 Fe1A C8A 90.82(7) . . ?
N5 Fe1A C14A 97.06(7) . . ?
N5 Fe1A C39A 162.49(7) . . ?
N5 Fe1A H47C 81.5(7) . . ?
C1A Fe1A C39A 91.64(7) . . ?
C1A Fe1A H47C 97.2(7) . . ?
C8A Fe1A C1A 79.89(8) . . ?
C8A Fe1A C14A 79.97(8) . . ?
C8A Fe1A C39A 106.68(8) . . ?
C8A Fe1A H47C 171.7(7) . . ?
C14A Fe1A C1A 158.43(8) . . ?
C14A Fe1A C39A 86.79(7) . . ?
C14A Fe1A H47C 103.8(7) . . ?
C39A Fe1A H47C 81.0(7) . . ?
N6 Fe1B C1B 96.67(7) . . ?
N6 Fe1B C8B 89.87(7) . . ?
N6 Fe1B C14B 91.70(7) . . ?
N6 Fe1B C39B 164.43(7) . . ?
N6 Fe1B H47E 83.9(7) . . ?
C1B Fe1B C14B 158.28(7) . . ?
C1B Fe1B C39B 88.11(7) . . ?
C1B Fe1B H47E 100.6(7) . . ?
C8B Fe1B C1B 79.89(7) . . ?
C8B Fe1B C14B 80.13(8) . . ?
C8B Fe1B C39B 105.59(8) . . ?
C8B Fe1B H47E 173.8(7) . . ?
C14B Fe1B C39B 89.13(7) . . ?
C14B Fe1B H47E 100.2(7) . . ?
C39B Fe1B H47E 80.7(7) . . ?
C1A N1A C2A 111.37(15) . . ?
C1A N1A C21A 125.94(15) . . ?
C2A N1A C21A 122.67(15) . . ?
C1B N1B C2B 111.43(15) . . ?
C1B N1B C30B 125.41(15) . . ?
C2B N1B C30B 123.15(15) . . ?
C1A N2A C7A 112.26(15) . . ?
C1A N2A C9A 114.67(14) . . ?
C7A N2A C9A 132.92(16) . . ?
C1B N2B C7B 111.96(14) . . ?
C1B N2B C9B 114.21(14) . . ?
C7B N2B C9B 133.82(15) . . ?
C14A N3A C13A 114.28(15) . . ?
C15A N3A C13A 133.65(16) . . ?
C15A N3A C14A 112.07(15) . . ?
C14B N3B C13B 114.59(15) . . ?
C14B N3B C15B 111.83(15) . . ?
C15B N3B C13B 133.16(16) . . ?
C14A N4A C20A 111.75(15) . . ?
C14A N4A C30A 126.10(15) . . ?
C20A N4A C30A 122.15(15) . . ?
C14B N4B C20B 111.30(15) . . ?
C14B N4B C21B 126.48(15) . . ?
C20B N4B C21B 122.16(15) . . ?
N6 N5 Fe1A 175.85(14) . . ?
N5 N6 Fe1B 174.45(14) . . ?
N1A C1A Fe1A 141.37(14) . . ?
N1A C1A N2A 103.94(15) . . ?
N2A C1A Fe1A 114.64(12) . . ?
N1B C1B Fe1B 140.40(13) . . ?
N1B C1B N2B 104.10(14) . . ?
N2B C1B Fe1B 115.46(12) . . ?
C3A C2A N1A 130.76(18) . . ?
C3A C2A C7A 122.20(17) . . ?
C7A C2A N1A 107.02(15) . . ?
C3B C2B N1B 130.50(17) . . ?
C3B C2B C7B 122.57(17) . . ?
C7B C2B N1B 106.92(15) . . ?
C2A C3A H3A 121.5 . . ?
C2A C3A C4A 116.92(18) . . ?
C4A C3A H3A 121.5 . . ?
C2B C3B H3B 121.5 . . ?
C2B C3B C4B 117.07(18) . . ?
C4B C3B H3B 121.5 . . ?
C3A C4A H4A 119.4 . . ?
C3A C4A C5A 121.16(18) . . ?
C5A C4A H4A 119.4 . . ?
C3B C4B H4B 119.7 . . ?
C5B C4B C3B 120.63(18) . . ?
C5B C4B H4B 119.7 . . ?
C4A C5A H5A 119.1 . . ?
C6A C5A C4A 121.79(18) . . ?
C6A C5A H5A 119.1 . . ?
C4B C5B H5B 118.9 . . ?
C6B C5B C4B 122.23(18) . . ?
C6B C5B H5B 118.9 . . ?
C5A C6A H6A 121.4 . . ?
C7A C6A C5A 117.19(19) . . ?
C7A C6A H6A 121.4 . . ?
C5B C6B H6B 121.4 . . ?
C5B C6B C7B 117.20(17) . . ?
C7B C6B H6B 121.4 . . ?
N2A C7A C2A 105.37(16) . . ?
C6A C7A N2A 133.87(18) . . ?
C6A C7A C2A 120.74(17) . . ?
N2B C7B C2B 105.57(15) . . ?
C6B C7B N2B 134.10(17) . . ?
C6B C7B C2B 120.30(17) . . ?
C9A C8A Fe1A 120.74(14) . . ?
C13A C8A Fe1A 121.14(14) . . ?
C13A C8A C9A 118.00(17) . . ?
C9B C8B Fe1B 120.97(13) . . ?
C9B C8B C13B 118.60(17) . . ?
C13B C8B Fe1B 120.35(13) . . ?
C8A C9A N2A 108.95(16) . . ?
C10A C9A N2A 128.96(17) . . ?
C10A C9A C8A 122.07(17) . . ?
C8B C9B N2B 109.27(15) . . ?
C10B C9B N2B 129.08(17) . . ?
C10B C9B C8B 121.65(17) . . ?
C9A C10A H10A 121.1 . . ?
C9A C10A C11A 117.83(18) . . ?
C11A C10A H10A 121.1 . . ?
C9B C10B H10B 120.9 . . ?
C9B C10B C11B 118.12(17) . . ?
C11B C10B H10B 120.9 . . ?
C10A C11A H11A 119.0 . . ?
C10A C11A C12A 122.08(19) . . ?
C12A C11A H11A 119.0 . . ?
C10B C11B H11B 119.1 . . ?
C12B C11B C10B 121.89(18) . . ?
C12B C11B H11B 119.1 . . ?
C11A C12A H12A 121.1 . . ?
C13A C12A C11A 117.70(18) . . ?
C13A C12A H12A 121.1 . . ?
C11B C12B H12B 121.0 . . ?
C13B C12B C11B 117.99(17) . . ?
C13B C12B H12B 121.0 . . ?
C8A C13A N3A 108.91(16) . . ?
C12A C13A N3A 128.81(17) . . ?
C12A C13A C8A 122.28(17) . . ?
C8B C13B N3B 109.25(16) . . ?
C12B C13B N3B 129.00(17) . . ?
C12B C13B C8B 121.72(17) . . ?
N3A C14A Fe1A 115.44(12) . . ?
N4A C14A Fe1A 140.60(14) . . ?
N4A C14A N3A 103.88(15) . . ?
N3B C14B Fe1B 114.90(12) . . ?
N4B C14B Fe1B 140.79(14) . . ?
N4B C14B N3B 104.28(15) . . ?
N3A C15A C20A 105.30(15) . . ?
C16A C15A N3A 133.85(18) . . ?
C16A C15A C20A 120.82(17) . . ?
C16B C15B N3B 134.19(18) . . ?
C16B C15B C20B 120.51(17) . . ?
C20B C15B N3B 105.30(16) . . ?
C15A C16A H16A 121.6 . . ?
C17A C16A C15A 116.87(18) . . ?
C17A C16A H16A 121.6 . . ?
C15B C16B H16B 121.4 . . ?
C15B C16B C17B 117.19(19) . . ?
C17B C16B H16B 121.4 . . ?
C16A C17A H17A 119.0 . . ?
C18A C17A C16A 122.03(18) . . ?
C18A C17A H17A 119.0 . . ?
C16B C17B H17B 119.0 . . ?
C16B C17B C18B 121.91(19) . . ?
C18B C17B H17B 119.0 . . ?
C17A C18A H18A 119.3 . . ?
C17A C18A C19A 121.39(17) . . ?
C19A C18A H18A 119.3 . . ?
C17B C18B H18B 119.5 . . ?
C19B C18B C17B 120.96(19) . . ?
C19B C18B H18B 119.5 . . ?
C18A C19A H19A 121.6 . . ?
C20A C19A C18A 116.72(18) . . ?
C20A C19A H19A 121.6 . . ?
C18B C19B H19B 121.4 . . ?
C18B C19B C20B 117.16(19) . . ?
C20B C19B H19B 121.4 . . ?
N4A C20A C15A 107.00(15) . . ?
C19A C20A N4A 130.81(17) . . ?
C19A C20A C15A 122.17(17) . . ?
C15B C20B N4B 107.30(16) . . ?
C19B C20B N4B 130.43(18) . . ?
C19B C20B C15B 122.27(18) . . ?
C22A C21A N1A 118.32(16) . . ?
C28A C21A N1A 119.53(16) . . ?
C28A C21A C22A 122.12(17) . . ?
C22B C21B N4B 118.07(17) . . ?
C22B C21B C28B 122.22(18) . . ?
C28B C21B N4B 119.62(17) . . ?
C21A C22A C23A 121.04(17) . . ?
C24A C22A C21A 118.00(18) . . ?
C24A C22A C23A 120.96(18) . . ?
C21B C22B C23B 120.90(18) . . ?
C24B C22B C21B 118.29(19) . . ?
C24B C22B C23B 120.81(19) . . ?
C22A C23A H23A 109.5 . . ?
C22A C23A H23B 109.5 . . ?
C22A C23A H23C 109.5 . . ?
H23A C23A H23B 109.5 . . ?
H23A C23A H23C 109.5 . . ?
H23B C23A H23C 109.5 . . ?
C22B C23B H23D 109.5 . . ?
C22B C23B H23E 109.5 . . ?
C22B C23B H23F 109.5 . . ?
H23D C23B H23E 109.5 . . ?
H23D C23B H23F 109.5 . . ?
H23E C23B H23F 109.5 . . ?
C22A C24A H24A 119.1 . . ?
C25A C24A C22A 121.87(19) . . ?
C25A C24A H24A 119.1 . . ?
C22B C24B H24B 119.2 . . ?
C25B C24B C22B 121.7(2) . . ?
C25B C24B H24B 119.2 . . ?
C24A C25A C26A 120.37(19) . . ?
C24A C25A C27A 118.37(18) . . ?
C27A C25A C26A 121.26(19) . . ?
C24B C25B C26B 120.7(2) . . ?
C24B C25B C27B 118.4(2) . . ?
C27B C25B C26B 121.0(2) . . ?
C25A C26A H26A 109.5 . . ?
C25A C26A H26B 109.5 . . ?
C25A C26A H26C 109.5 . . ?
H26A C26A H26B 109.5 . . ?
H26A C26A H26C 109.5 . . ?
H26B C26A H26C 109.5 . . ?
C25B C26B H26D 109.5 . . ?
C25B C26B H26E 109.5 . . ?
C25B C26B H26F 109.5 . . ?
H26D C26B H26E 109.5 . . ?
H26D C26B H26F 109.5 . . ?
H26E C26B H26F 109.5 . . ?
C25A C27A H27A 119.0 . . ?
C25A C27A C28A 122.08(18) . . ?
C28A C27A H27A 119.0 . . ?
C25B C27B H27B 118.7 . . ?
C25B C27B C28B 122.6(2) . . ?
C28B C27B H27B 118.7 . . ?
C21A C28A C27A 117.55(18) . . ?
C21A C28A C29A 121.44(17) . . ?
C27A C28A C29A 121.00(17) . . ?
C21B C28B C27B 116.9(2) . . ?
C21B C28B C29B 121.62(19) . . ?
C27B C28B C29B 121.49(19) . . ?
C28A C29A H29A 109.5 . . ?
C28A C29A H29B 109.5 . . ?
C28A C29A H29C 109.5 . . ?
H29A C29A H29B 109.5 . . ?
H29A C29A H29C 109.5 . . ?
H29B C29A H29C 109.5 . . ?
C28B C29B H29D 109.5 . . ?
C28B C29B H29E 109.5 . . ?
C28B C29B H29F 109.5 . . ?
H29D C29B H29E 109.5 . . ?
H29D C29B H29F 109.5 . . ?
H29E C29B H29F 109.5 . . ?
C31A C30A N4A 118.20(16) . . ?
C37A C30A N4A 119.23(16) . . ?
C37A C30A C31A 122.51(17) . . ?
C31B C30B N1B 118.33(16) . . ?
C31B C30B C37B 122.51(17) . . ?
C37B C30B N1B 119.14(17) . . ?
C30A C31A C32A 121.56(17) . . ?
C33A C31A C30A 117.37(17) . . ?
C33A C31A C32A 121.06(17) . . ?
C30B C31B C32B 121.54(16) . . ?
C33B C31B C30B 117.72(17) . . ?
C33B C31B C32B 120.74(17) . . ?
C31A C32A H32A 109.5 . . ?
C31A C32A H32B 109.5 . . ?
C31A C32A H32C 109.5 . . ?
H32A C32A H32B 109.5 . . ?
H32A C32A H32C 109.5 . . ?
H32B C32A H32C 109.5 . . ?
C31B C32B H32D 109.5 . . ?
C31B C32B H32E 109.5 . . ?
C31B C32B H32F 109.5 . . ?
H32D C32B H32E 109.5 . . ?
H32D C32B H32F 109.5 . . ?
H32E C32B H32F 109.5 . . ?
C31A C33A H33A 118.9 . . ?
C31A C33A C34A 122.12(18) . . ?
C34A C33A H33A 118.9 . . ?
C31B C33B H33B 119.1 . . ?
C34B C33B C31B 121.88(18) . . ?
C34B C33B H33B 119.1 . . ?
C33A C34A C35A 120.80(18) . . ?
C33A C34A C36A 118.44(18) . . ?
C36A C34A C35A 120.76(18) . . ?
C33B C34B C35B 120.50(19) . . ?
C36B C34B C33B 118.48(18) . . ?
C36B C34B C35B 121.01(19) . . ?
C34A C35A H35A 109.5 . . ?
C34A C35A H35B 109.5 . . ?
C34A C35A H35C 109.5 . . ?
H35A C35A H35B 109.5 . . ?
H35A C35A H35C 109.5 . . ?
H35B C35A H35C 109.5 . . ?
C34B C35B H35D 109.5 . . ?
C34B C35B H35E 109.5 . . ?
C34B C35B H35F 109.5 . . ?
H35D C35B H35E 109.5 . . ?
H35D C35B H35F 109.5 . . ?
H35E C35B H35F 109.5 . . ?
C34A C36A H36A 119.2 . . ?
C37A C36A C34A 121.69(18) . . ?
C37A C36A H36A 119.2 . . ?
C34B C36B H36B 118.9 . . ?
C34B C36B C37B 122.15(18) . . ?
C37B C36B H36B 118.9 . . ?
C30A C37A C38A 121.47(17) . . ?
C36A C37A C30A 117.86(17) . . ?
C36A C37A C38A 120.66(17) . . ?
C30B C37B C38B 121.13(17) . . ?
C36B C37B C30B 117.22(18) . . ?
C36B C37B C38B 121.65(17) . . ?
C37A C38A H38A 109.5 . . ?
C37A C38A H38B 109.5 . . ?
C37A C38A H38C 109.5 . . ?
H38A C38A H38B 109.5 . . ?
H38A C38A H38C 109.5 . . ?
H38B C38A H38C 109.5 . . ?
C37B C38B H38D 109.5 . . ?
C37B C38B H38E 109.5 . . ?
C37B C38B H38F 109.5 . . ?
H38D C38B H38E 109.5 . . ?
H38D C38B H38F 109.5 . . ?
H38E C38B H38F 109.5 . . ?
C40A C39A Fe1A 136.58(15) . . ?
C46A C39A Fe1A 105.68(13) . . ?
C46A C39A C40A 117.72(17) . . ?
C40B C39B Fe1B 136.76(14) . . ?
C46B C39B Fe1B 105.44(13) . . ?
C46B C39B C40B 117.78(17) . . ?
C39A C40A C41A 120.71(17) . . ?
C42A C40A C39A 119.18(18) . . ?
C42A C40A C41A 120.06(17) . . ?
C39B C40B C41B 120.96(16) . . ?
C42B C40B C39B 119.13(17) . . ?
C42B C40B C41B 119.90(16) . . ?
C40A C41A H41A 109.5 . . ?
C40A C41A H41B 109.5 . . ?
C40A C41A H41C 109.5 . . ?
H41A C41A H41B 109.5 . . ?
H41A C41A H41C 109.5 . . ?
H41B C41A H41C 109.5 . . ?
C40B C41B H41D 109.5 . . ?
C40B C41B H41E 109.5 . . ?
C40B C41B H41F 109.5 . . ?
H41D C41B H41E 109.5 . . ?
H41D C41B H41F 109.5 . . ?
H41E C41B H41F 109.5 . . ?
C40A C42A H42A 118.6 . . ?
C43A C42A C40A 122.71(18) . . ?
C43A C42A H42A 118.6 . . ?
C40B C42B H42B 118.6 . . ?
C43B C42B C40B 122.71(17) . . ?
C43B C42B H42B 118.6 . . ?
C42A C43A C44A 121.41(19) . . ?
C45A C43A C42A 117.68(18) . . ?
C45A C43A C44A 120.9(2) . . ?
C42B C43B C44B 121.29(18) . . ?
C45B C43B C42B 117.69(17) . . ?
C45B C43B C44B 120.91(18) . . ?
C43A C44A H44A 109.5 . . ?
C43A C44A H44B 109.5 . . ?
C43A C44A H44C 109.5 . . ?
H44A C44A H44B 109.5 . . ?
H44A C44A H44C 109.5 . . ?
H44B C44A H44C 109.5 . . ?
C43B C44B H44D 109.5 . . ?
C43B C44B H44E 109.5 . . ?
C43B C44B H44F 109.5 . . ?
H44D C44B H44E 109.5 . . ?
H44D C44B H44F 109.5 . . ?
H44E C44B H44F 109.5 . . ?
C43A C45A H45A 119.6 . . ?
C43A C45A C46A 120.73(19) . . ?
C46A C45A H45A 119.6 . . ?
C43B C45B H45B 119.7 . . ?
C46B C45B C43B 120.65(18) . . ?
C46B C45B H45B 119.7 . . ?
C39A C46A C47A 118.22(17) . . ?
C45A C46A C39A 121.88(18) . . ?
C45A C46A C47A 119.90(17) . . ?
C39B C46B C47B 118.53(17) . . ?
C45B C46B C39B 122.01(17) . . ?
C45B C46B C47B 119.45(17) . . ?
C46A C47A H47A 110.2(13) . . ?
C46A C47A H47B 111.7(13) . . ?
C46A C47A H47C 113.3(13) . . ?
H47A C47A H47B 109.4(17) . . ?
H47A C47A H47C 104.7(18) . . ?
H47B C47A H47C 107.2(18) . . ?
C46B C47B H47D 112.6(12) . . ?
C46B C47B H47E 113.7(14) . . ?
C46B C47B H47F 113.2(15) . . ?
H47D C47B H47E 104.4(18) . . ?
H47D C47B H47F 104.5(18) . . ?
H47E C47B H47F 108(2) . . ?
H48A C48 H48B 109.5 . . ?
H48A C48 H48C 109.5 . . ?
H48B C48 H48C 109.5 . . ?
C49 C48 H48A 109.5 . . ?
C49 C48 H48B 109.5 . . ?
C49 C48 H48C 109.5 . . ?
C48 C49 H49A 108.6 . . ?
C48 C49 H49B 108.6 . . ?
H49A C49 H49B 107.6 . . ?
C50 C49 C48 114.6(2) . . ?
C50 C49 H49A 108.6 . . ?
C50 C49 H49B 108.6 . . ?
C49 C50 H50A 108.7 . . ?
C49 C50 H50B 108.7 . . ?
C49 C50 C51 114.2(2) . . ?
H50A C50 H50B 107.6 . . ?
C51 C50 H50A 108.7 . . ?
C51 C50 H50B 108.7 . . ?
C50 C51 H51A 108.5 . . ?
C50 C51 H51B 108.5 . . ?
H51A C51 H51B 107.5 . . ?
C52 C51 C50 115.00(19) . . ?
C52 C51 H51A 108.5 . . ?
C52 C51 H51B 108.5 . . ?
C51 C52 H52A 108.8 . . ?
C51 C52 H52B 108.8 . . ?
H52A C52 H52B 107.6 . . ?
C53 C52 C51 114.0(2) . . ?
C53 C52 H52A 108.8 . . ?
C53 C52 H52B 108.8 . . ?
C52 C53 H53A 108.7 . . ?
C52 C53 H53B 108.7 . . ?
C52 C53 C54 114.4(2) . . ?
H53A C53 H53B 107.6 . . ?
C54 C53 H53A 108.7 . . ?
C54 C53 H53B 108.7 . . ?
C53 C54 H54A 109.5 . . ?
C53 C54 H54B 109.5 . . ?
C53 C54 H54C 109.5 . . ?
H54A C54 H54B 109.5 . . ?
H54A C54 H54C 109.5 . . ?
H54B C54 H54C 109.5 . . ?

loop_
_geom_bond_atom_site_label_1
_geom_bond_atom_site_label_2
_geom_bond_distance
_geom_bond_site_symmetry_2
_geom_bond_publ_flag
Fe1A N5 1.8665(16) . ?
Fe1A C1A 1.9535(18) . ?
Fe1A C8A 1.8704(19) . ?
Fe1A C14A 1.9398(18) . ?
Fe1A C39A 1.9675(19) . ?
Fe1A H47C 2.04(2) . ?
Fe1B N6 1.8586(16) . ?
Fe1B C1B 1.9435(18) . ?
Fe1B C8B 1.8724(18) . ?
Fe1B C14B 1.9439(18) . ?
Fe1B C39B 1.9621(18) . ?
Fe1B H47E 2.05(3) . ?
N1A C1A 1.371(2) . ?
N1A C2A 1.400(2) . ?
N1A C21A 1.441(2) . ?
N1B C1B 1.368(2) . ?
N1B C2B 1.401(2) . ?
N1B C30B 1.440(2) . ?
N2A C1A 1.389(2) . ?
N2A C7A 1.392(2) . ?
N2A C9A 1.423(2) . ?
N2B C1B 1.392(2) . ?
N2B C7B 1.392(2) . ?
N2B C9B 1.420(2) . ?
N3A C13A 1.421(2) . ?
N3A C14A 1.395(2) . ?
N3A C15A 1.393(2) . ?
N3B C13B 1.420(2) . ?
N3B C14B 1.389(2) . ?
N3B C15B 1.396(2) . ?
N4A C14A 1.365(2) . ?
N4A C20A 1.397(2) . ?
N4A C30A 1.438(2) . ?
N4B C14B 1.368(2) . ?
N4B C20B 1.394(2) . ?
N4B C21B 1.439(2) . ?
N5 N6 1.135(2) . ?
C2A C3A 1.386(3) . ?
C2A C7A 1.395(3) . ?
C2B C3B 1.382(3) . ?
C2B C7B 1.395(3) . ?
C3A H3A 0.9500 . ?
C3A C4A 1.388(3) . ?
C3B H3B 0.9500 . ?
C3B C4B 1.391(3) . ?
C4A H4A 0.9500 . ?
C4A C5A 1.393(3) . ?
C4B H4B 0.9500 . ?
C4B C5B 1.391(3) . ?
C5A H5A 0.9500 . ?
C5A C6A 1.390(3) . ?
C5B H5B 0.9500 . ?
C5B C6B 1.389(3) . ?
C6A H6A 0.9500 . ?
C6A C7A 1.388(3) . ?
C6B H6B 0.9500 . ?
C6B C7B 1.390(3) . ?
C8A C9A 1.392(3) . ?
C8A C13A 1.392(3) . ?
C8B C9B 1.388(3) . ?
C8B C13B 1.391(3) . ?
C9A C10A 1.388(3) . ?
C9B C10B 1.387(3) . ?
C10A H10A 0.9500 . ?
C10A C11A 1.397(3) . ?
C10B H10B 0.9500 . ?
C10B C11B 1.395(3) . ?
C11A H11A 0.9500 . ?
C11A C12A 1.397(3) . ?
C11B H11B 0.9500 . ?
C11B C12B 1.394(3) . ?
C12A H12A 0.9500 . ?
C12A C13A 1.387(3) . ?
C12B H12B 0.9500 . ?
C12B C13B 1.387(3) . ?
C15A C16A 1.392(3) . ?
C15A C20A 1.397(3) . ?
C15B C16B 1.388(3) . ?
C15B C20B 1.394(3) . ?
C16A H16A 0.9500 . ?
C16A C17A 1.391(3) . ?
C16B H16B 0.9500 . ?
C16B C17B 1.391(3) . ?
C17A H17A 0.9500 . ?
C17A C18A 1.388(3) . ?
C17B H17B 0.9500 . ?
C17B C18B 1.392(3) . ?
C18A H18A 0.9500 . ?
C18A C19A 1.390(3) . ?
C18B H18B 0.9500 . ?
C18B C19B 1.382(3) . ?
C19A H19A 0.9500 . ?
C19A C20A 1.387(3) . ?
C19B H19B 0.9500 . ?
C19B C20B 1.386(3) . ?
C21A C22A 1.397(3) . ?
C21A C28A 1.393(3) . ?
C21B C22B 1.394(3) . ?
C21B C28B 1.395(3) . ?
C22A C23A 1.499(3) . ?
C22A C24A 1.392(3) . ?
C22B C23B 1.494(3) . ?
C22B C24B 1.392(3) . ?
C23A H23A 0.9800 . ?
C23A H23B 0.9800 . ?
C23A H23C 0.9800 . ?
C23B H23D 0.9800 . ?
C23B H23E 0.9800 . ?
C23B H23F 0.9800 . ?
C24A H24A 0.9500 . ?
C24A C25A 1.388(3) . ?
C24B H24B 0.9500 . ?
C24B C25B 1.379(3) . ?
C25A C26A 1.506(3) . ?
C25A C27A 1.390(3) . ?
C25B C26B 1.512(3) . ?
C25B C27B 1.391(3) . ?
C26A H26A 0.9800 . ?
C26A H26B 0.9800 . ?
C26A H26C 0.9800 . ?
C26B H26D 0.9800 . ?
C26B H26E 0.9800 . ?
C26B H26F 0.9800 . ?
C27A H27A 0.9500 . ?
C27A C28A 1.398(3) . ?
C27B H27B 0.9500 . ?
C27B C28B 1.396(3) . ?
C28A C29A 1.503(3) . ?
C28B C29B 1.503(3) . ?
C29A H29A 0.9800 . ?
C29A H29B 0.9800 . ?
C29A H29C 0.9800 . ?
C29B H29D 0.9800 . ?
C29B H29E 0.9800 . ?
C29B H29F 0.9800 . ?
C30A C31A 1.401(3) . ?
C30A C37A 1.393(3) . ?
C30B C31B 1.394(3) . ?
C30B C37B 1.399(3) . ?
C31A C32A 1.500(3) . ?
C31A C33A 1.391(3) . ?
C31B C32B 1.505(3) . ?
C31B C33B 1.391(3) . ?
C32A H32A 0.9800 . ?
C32A H32B 0.9800 . ?
C32A H32C 0.9800 . ?
C32B H32D 0.9800 . ?
C32B H32E 0.9800 . ?
C32B H32F 0.9800 . ?
C33A H33A 0.9500 . ?
C33A C34A 1.392(3) . ?
C33B H33B 0.9500 . ?
C33B C34B 1.389(3) . ?
C34A C35A 1.508(3) . ?
C34A C36A 1.396(3) . ?
C34B C35B 1.510(3) . ?
C34B C36B 1.389(3) . ?
C35A H35A 0.9800 . ?
C35A H35B 0.9800 . ?
C35A H35C 0.9800 . ?
C35B H35D 0.9800 . ?
C35B H35E 0.9800 . ?
C35B H35F 0.9800 . ?
C36A H36A 0.9500 . ?
C36A C37A 1.391(3) . ?
C36B H36B 0.9500 . ?
C36B C37B 1.394(3) . ?
C37A C38A 1.508(3) . ?
C37B C38B 1.502(3) . ?
C38A H38A 0.9800 . ?
C38A H38B 0.9800 . ?
C38A H38C 0.9800 . ?
C38B H38D 0.9800 . ?
C38B H38E 0.9800 . ?
C38B H38F 0.9800 . ?
C39A C40A 1.406(3) . ?
C39A C46A 1.402(3) . ?
C39B C40B 1.412(3) . ?
C39B C46B 1.401(3) . ?
C40A C41A 1.509(3) . ?
C40A C42A 1.402(3) . ?
C40B C41B 1.506(3) . ?
C40B C42B 1.397(3) . ?
C41A H41A 0.9800 . ?
C41A H41B 0.9800 . ?
C41A H41C 0.9800 . ?
C41B H41D 0.9800 . ?
C41B H41E 0.9800 . ?
C41B H41F 0.9800 . ?
C42A H42A 0.9500 . ?
C42A C43A 1.389(3) . ?
C42B H42B 0.9500 . ?
C42B C43B 1.393(3) . ?
C43A C44A 1.517(3) . ?
C43A C45A 1.387(3) . ?
C43B C44B 1.513(3) . ?
C43B C45B 1.391(3) . ?
C44A H44A 0.9800 . ?
C44A H44B 0.9800 . ?
C44A H44C 0.9800 . ?
C44B H44D 0.9800 . ?
C44B H44E 0.9800 . ?
C44B H44F 0.9800 . ?
C45A H45A 0.9500 . ?
C45A C46A 1.389(3) . ?
C45B H45B 0.9500 . ?
C45B C46B 1.387(3) . ?
C46A C47A 1.516(3) . ?
C46B C47B 1.513(3) . ?
C47A H47A 0.95(2) . ?
C47A H47B 0.97(2) . ?
C47A H47C 1.02(2) . ?
C47B H47D 0.99(2) . ?
C47B H47E 0.99(3) . ?
C47B H47F 0.97(3) . ?
C48 H48A 0.9800 . ?
C48 H48B 0.9800 . ?
C48 H48C 0.9800 . ?
C48 C49 1.535(4) . ?
C49 H49A 0.9900 . ?
C49 H49B 0.9900 . ?
C49 C50 1.515(4) . ?
C50 H50A 0.9900 . ?
C50 H50B 0.9900 . ?
C50 C51 1.517(3) . ?
C51 H51A 0.9900 . ?
C51 H51B 0.9900 . ?
C51 C52 1.516(4) . ?
C52 H52A 0.9900 . ?
C52 H52B 0.9900 . ?
C52 C53 1.514(4) . ?
C53 H53A 0.9900 . ?
C53 H53B 0.9900 . ?
C53 C54 1.521(4) . ?
C54 H54A 0.9800 . ?
C54 H54B 0.9800 . ?
C54 H54C 0.9800 . ?

loop_
_geom_torsion_atom_site_label_1
_geom_torsion_atom_site_label_2
_geom_torsion_atom_site_label_3
_geom_torsion_atom_site_label_4
_geom_torsion
_geom_torsion_site_symmetry_1
_geom_torsion_site_symmetry_2
_geom_torsion_site_symmetry_3
_geom_torsion_site_symmetry_4
_geom_torsion_publ_flag
Fe1A C8A C9A N2A -7.7(2) . . . . ?
Fe1A C8A C9A C10A 174.04(16) . . . . ?
Fe1A C8A C13A N3A 4.9(2) . . . . ?
Fe1A C8A C13A C12A -174.74(16) . . . . ?
Fe1A C39A C40A C41A 3.8(3) . . . . ?
Fe1A C39A C40A C42A -178.86(15) . . . . ?
Fe1A C39A C46A C45A 177.93(14) . . . . ?
Fe1A C39A C46A C47A -3.05(19) . . . . ?
Fe1B C8B C9B N2B 5.2(2) . . . . ?
Fe1B C8B C9B C10B -174.48(14) . . . . ?
Fe1B C8B C13B N3B -7.5(2) . . . . ?
Fe1B C8B C13B C12B 174.47(14) . . . . ?
Fe1B C39B C40B C41B -0.9(3) . . . . ?
Fe1B C39B C40B C42B 177.80(14) . . . . ?
Fe1B C39B C46B C45B -177.59(15) . . . . ?
Fe1B C39B C46B C47B 1.0(2) . . . . ?
N1A C2A C3A C4A 178.30(18) . . . . ?
N1A C2A C7A N2A -0.51(19) . . . . ?
N1A C2A C7A C6A -179.02(17) . . . . ?
N1A C21A C22A C23A -1.3(3) . . . . ?
N1A C21A C22A C24A 179.17(16) . . . . ?
N1A C21A C28A C27A -179.32(16) . . . . ?
N1A C21A C28A C29A 1.3(3) . . . . ?
N1B C2B C3B C4B -178.02(18) . . . . ?
N1B C2B C7B N2B 0.67(19) . . . . ?
N1B C2B C7B C6B 178.71(16) . . . . ?
N1B C30B C31B C32B 0.6(3) . . . . ?
N1B C30B C31B C33B -179.56(16) . . . . ?
N1B C30B C37B C36B 179.57(16) . . . . ?
N1B C30B C37B C38B -0.7(3) . . . . ?
N2A C9A C10A C11A -176.6(2) . . . . ?
N2B C9B C10B C11B 179.49(18) . . . . ?
N3A C15A C16A C17A 177.26(19) . . . . ?
N3A C15A C20A N4A 1.05(19) . . . . ?
N3A C15A C20A C19A -177.40(17) . . . . ?
N3B C15B C16B C17B 179.7(2) . . . . ?
N3B C15B C20B N4B -0.1(2) . . . . ?
N3B C15B C20B C19B 179.40(17) . . . . ?
N4A C30A C31A C32A -3.9(3) . . . . ?
N4A C30A C31A C33A 177.35(16) . . . . ?
N4A C30A C37A C36A -177.45(16) . . . . ?
N4A C30A C37A C38A 2.7(3) . . . . ?
N4B C21B C22B C23B -1.9(3) . . . . ?
N4B C21B C22B C24B 178.19(18) . . . . ?
N4B C21B C28B C27B -178.39(18) . . . . ?
N4B C21B C28B C29B 1.4(3) . . . . ?
N5 Fe1A C8A C9A -81.20(16) . . . . ?
N5 Fe1A C8A C13A 94.84(16) . . . . ?
N6 Fe1B C8B C9B 93.34(15) . . . . ?
N6 Fe1B C8B C13B -83.40(15) . . . . ?
C1A Fe1A C8A C9A 9.55(15) . . . . ?
C1A Fe1A C8A C13A -174.41(17) . . . . ?
C1A N1A C2A C3A -176.58(19) . . . . ?
C1A N1A C2A C7A 1.7(2) . . . . ?
C1A N1A C21A C22A 87.5(2) . . . . ?
C1A N1A C21A C28A -94.3(2) . . . . ?
C1A N2A C7A C2A -0.8(2) . . . . ?
C1A N2A C7A C6A 177.4(2) . . . . ?
C1A N2A C9A C8A -0.5(2) . . . . ?
C1A N2A C9A C10A 177.6(2) . . . . ?
C1B Fe1B C8B C9B -3.46(15) . . . . ?
C1B Fe1B C8B C13B 179.79(16) . . . . ?
C1B N1B C2B C3B 177.90(19) . . . . ?
C1B N1B C2B C7B -0.9(2) . . . . ?
C1B N1B C30B C31B 98.7(2) . . . . ?
C1B N1B C30B C37B -82.4(2) . . . . ?
C1B N2B C7B C2B -0.2(2) . . . . ?
C1B N2B C7B C6B -177.87(19) . . . . ?
C1B N2B C9B C8B -4.2(2) . . . . ?
C1B N2B C9B C10B 175.43(18) . . . . ?
C2A N1A C1A Fe1A 174.92(16) . . . . ?
C2A N1A C1A N2A -2.11(19) . . . . ?
C2A N1A C21A C22A -90.5(2) . . . . ?
C2A N1A C21A C28A 87.7(2) . . . . ?
C2A C3A C4A C5A 0.1(3) . . . . ?
C2B N1B C1B Fe1B 178.27(16) . . . . ?
C2B N1B C1B N2B 0.77(19) . . . . ?
C2B N1B C30B C31B -80.4(2) . . . . ?
C2B N1B C30B C37B 98.5(2) . . . . ?
C2B C3B C4B C5B -0.4(3) . . . . ?
C3A C2A C7A N2A 177.94(17) . . . . ?
C3A C2A C7A C6A -0.6(3) . . . . ?
C3A C4A C5A C6A -0.2(3) . . . . ?
C3B C2B C7B N2B -178.27(17) . . . . ?
C3B C2B C7B C6B -0.2(3) . . . . ?
C3B C4B C5B C6B -0.3(3) . . . . ?
C4A C5A C6A C7A -0.1(3) . . . . ?
C4B C5B C6B C7B 0.7(3) . . . . ?
C5A C6A C7A N2A -177.51(19) . . . . ?
C5A C6A C7A C2A 0.5(3) . . . . ?
C5B C6B C7B N2B 176.91(19) . . . . ?
C5B C6B C7B C2B -0.5(3) . . . . ?
C7A N2A C1A Fe1A -176.17(12) . . . . ?
C7A N2A C1A N1A 1.8(2) . . . . ?
C7A N2A C9A C8A -175.58(18) . . . . ?
C7A N2A C9A C10A 2.5(3) . . . . ?
C7A C2A C3A C4A 0.3(3) . . . . ?
C7B N2B C1B Fe1B -178.57(12) . . . . ?
C7B N2B C1B N1B -0.33(19) . . . . ?
C7B N2B C9B C8B 176.33(18) . . . . ?
C7B N2B C9B C10B -4.0(3) . . . . ?
C7B C2B C3B C4B 0.6(3) . . . . ?
C8A C9A C10A C11A 1.2(3) . . . . ?
C8B C9B C10B C11B -0.9(3) . . . . ?
C9A N2A C1A Fe1A 7.7(2) . . . . ?
C9A N2A C1A N1A -174.35(15) . . . . ?
C9A N2A C7A C2A 174.41(18) . . . . ?
C9A N2A C7A C6A -7.4(4) . . . . ?
C9A C8A C13A N3A -179.00(16) . . . . ?
C9A C8A C13A C12A 1.4(3) . . . . ?
C9A C10A C11A C12A 0.4(3) . . . . ?
C9B N2B C1B Fe1B 1.87(19) . . . . ?
C9B N2B C1B N1B -179.89(14) . . . . ?
C9B N2B C7B C2B 179.23(18) . . . . ?
C9B N2B C7B C6B 1.6(3) . . . . ?
C9B C8B C13B N3B 175.72(15) . . . . ?
C9B C8B C13B C12B -2.4(3) . . . . ?
C9B C10B C11B C12B -0.6(3) . . . . ?
C10A C11A C12A C13A -1.1(3) . . . . ?
C10B C11B C12B C13B 0.6(3) . . . . ?
C11A C12A C13A N3A -179.35(19) . . . . ?
C11A C12A C13A C8A 0.2(3) . . . . ?
C11B C12B C13B N3B -176.72(18) . . . . ?
C11B C12B C13B C8B 0.9(3) . . . . ?
C13A N3A C14A Fe1A 4.2(2) . . . . ?
C13A N3A C14A N4A -178.34(15) . . . . ?
C13A N3A C15A C16A -0.5(4) . . . . ?
C13A N3A C15A C20A 177.59(19) . . . . ?
C13A C8A C9A N2A 176.13(16) . . . . ?
C13A C8A C9A C10A -2.1(3) . . . . ?
C13B N3B C14B Fe1B 5.33(19) . . . . ?
C13B N3B C14B N4B -173.13(14) . . . . ?
C13B N3B C15B C16B -8.2(4) . . . . ?
C13B N3B C15B C20B 171.75(18) . . . . ?
C13B C8B C9B N2B -177.98(15) . . . . ?
C13B C8B C9B C10B 2.3(3) . . . . ?
C14A Fe1A C8A C9A -178.22(17) . . . . ?
C14A Fe1A C8A C13A -2.18(15) . . . . ?
C14A N3A C13A C8A -5.5(2) . . . . ?
C14A N3A C13A C12A 174.0(2) . . . . ?
C14A N3A C15A C16A -179.1(2) . . . . ?
C14A N3A C15A C20A -1.0(2) . . . . ?
C14A N4A C20A C15A -0.8(2) . . . . ?
C14A N4A C20A C19A 177.50(19) . . . . ?
C14A N4A C30A C31A 102.1(2) . . . . ?
C14A N4A C30A C37A -80.8(2) . . . . ?
C14B Fe1B C8B C9B -174.91(16) . . . . ?
C14B Fe1B C8B C13B 8.34(15) . . . . ?
C14B N3B C13B C8B 1.0(2) . . . . ?
C14B N3B C13B C12B 178.85(18) . . . . ?
C14B N3B C15B C16B 179.8(2) . . . . ?
C14B N3B C15B C20B -0.2(2) . . . . ?
C14B N4B C20B C15B 0.4(2) . . . . ?
C14B N4B C20B C19B -179.05(19) . . . . ?
C14B N4B C21B C22B 81.5(2) . . . . ?
C14B N4B C21B C28B -101.8(2) . . . . ?
C15A N3A C13A C8A 175.91(18) . . . . ?
C15A N3A C13A C12A -4.5(3) . . . . ?
C15A N3A C14A Fe1A -176.88(12) . . . . ?
C15A N3A C14A N4A 0.56(19) . . . . ?
C15A C16A C17A C18A -0.1(3) . . . . ?
C15B N3B C13B C8B -170.86(18) . . . . ?
C15B N3B C13B C12B 7.0(3) . . . . ?
C15B N3B C14B Fe1B 178.91(12) . . . . ?
C15B N3B C14B N4B 0.45(19) . . . . ?
C15B C16B C17B C18B 0.8(3) . . . . ?
C16A C15A C20A N4A 179.45(17) . . . . ?
C16A C15A C20A C19A 1.0(3) . . . . ?
C16A C17A C18A C19A 0.5(3) . . . . ?
C16B C15B C20B N4B 179.90(17) . . . . ?
C16B C15B C20B C19B -0.6(3) . . . . ?
C16B C17B C18B C19B -0.4(3) . . . . ?
C17A C18A C19A C20A -0.1(3) . . . . ?
C17B C18B C19B C20B -0.5(3) . . . . ?
C18A C19A C20A N4A -178.65(18) . . . . ?
C18A C19A C20A C15A -0.6(3) . . . . ?
C18B C19B C20B N4B -179.64(19) . . . . ?
C18B C19B C20B C15B 1.0(3) . . . . ?
C20A N4A C14A Fe1A 176.50(16) . . . . ?
C20A N4A C14A N3A 0.14(19) . . . . ?
C20A N4A C30A C31A -77.4(2) . . . . ?
C20A N4A C30A C37A 99.8(2) . . . . ?
C20A C15A C16A C17A -0.6(3) . . . . ?
C20B N4B C14B Fe1B -178.28(16) . . . . ?
C20B N4B C14B N3B -0.49(19) . . . . ?
C20B N4B C21B C22B -95.3(2) . . . . ?
C20B N4B C21B C28B 81.4(2) . . . . ?
C20B C15B C16B C17B -0.3(3) . . . . ?
C21A N1A C1A Fe1A -3.3(3) . . . . ?
C21A N1A C1A N2A 179.70(16) . . . . ?
C21A N1A C2A C3A 1.7(3) . . . . ?
C21A N1A C2A C7A 179.96(16) . . . . ?
C21A C22A C24A C25A -0.4(3) . . . . ?
C21B N4B C14B Fe1B 4.6(3) . . . . ?
C21B N4B C14B N3B -177.60(16) . . . . ?
C21B N4B C20B C15B 177.61(16) . . . . ?
C21B N4B C20B C19B -1.8(3) . . . . ?
C21B C22B C24B C25B -0.4(3) . . . . ?
C22A C21A C28A C27A -1.2(3) . . . . ?
C22A C21A C28A C29A 179.43(17) . . . . ?
C22A C24A C25A C26A -179.97(19) . . . . ?
C22A C24A C25A C27A 0.0(3) . . . . ?
C22B C21B C28B C27B -1.8(3) . . . . ?
C22B C21B C28B C29B 177.94(19) . . . . ?
C22B C24B C25B C26B 179.9(3) . . . . ?
C22B C24B C25B C27B -0.4(4) . . . . ?
C23A C22A C24A C25A -179.93(18) . . . . ?
C23B C22B C24B C25B 179.6(2) . . . . ?
C24A C25A C27A C28A -0.2(3) . . . . ?
C24B C25B C27B C28B 0.1(4) . . . . ?
C25A C27A C28A C21A 0.8(3) . . . . ?
C25A C27A C28A C29A -179.89(18) . . . . ?
C25B C27B C28B C21B 1.0(3) . . . . ?
C25B C27B C28B C29B -178.8(2) . . . . ?
C26A C25A C27A C28A 179.77(19) . . . . ?
C26B C25B C27B C28B 179.9(3) . . . . ?
C28A C21A C22A C23A -179.40(17) . . . . ?
C28A C21A C22A C24A 1.1(3) . . . . ?
C28B C21B C22B C23B -178.46(18) . . . . ?
C28B C21B C22B C24B 1.6(3) . . . . ?
C30A N4A C14A Fe1A -3.0(3) . . . . ?
C30A N4A C14A N3A -179.34(16) . . . . ?
C30A N4A C20A C15A 178.74(16) . . . . ?
C30A N4A C20A C19A -3.0(3) . . . . ?
C30A C31A C33A C34A -0.1(3) . . . . ?
C30B N1B C1B Fe1B -0.9(3) . . . . ?
C30B N1B C1B N2B -178.41(16) . . . . ?
C30B N1B C2B C3B -2.9(3) . . . . ?
C30B N1B C2B C7B 178.27(16) . . . . ?
C30B C31B C33B C34B -0.1(3) . . . . ?
C31A C30A C37A C36A -0.4(3) . . . . ?
C31A C30A C37A C38A 179.72(17) . . . . ?
C31A C33A C34A C35A -179.31(18) . . . . ?
C31A C33A C34A C36A 0.1(3) . . . . ?
C31B C30B C37B C36B -1.6(3) . . . . ?
C31B C30B C37B C38B 178.09(17) . . . . ?
C31B C33B C34B C35B 179.14(18) . . . . ?
C31B C33B C34B C36B -1.3(3) . . . . ?
C32A C31A C33A C34A -178.90(17) . . . . ?
C32B C31B C33B C34B 179.73(17) . . . . ?
C33A C34A C36A C37A -0.2(3) . . . . ?
C33B C34B C36B C37B 1.3(3) . . . . ?
C34A C36A C37A C30A 0.4(3) . . . . ?
C34A C36A C37A C38A -179.75(18) . . . . ?
C34B C36B C37B C30B 0.1(3) . . . . ?
C34B C36B C37B C38B -179.59(18) . . . . ?
C35A C34A C36A C37A 179.18(18) . . . . ?
C35B C34B C36B C37B -179.15(18) . . . . ?
C37A C30A C31A C32A 179.06(17) . . . . ?
C37A C30A C31A C33A 0.3(3) . . . . ?
C37B C30B C31B C32B -178.21(17) . . . . ?
C37B C30B C31B C33B 1.6(3) . . . . ?
C39A Fe1A C8A C9A 98.23(16) . . . . ?
C39A Fe1A C8A C13A -85.73(16) . . . . ?
C39A C40A C42A C43A -0.7(3) . . . . ?
C39B Fe1B C8B C9B -88.61(15) . . . . ?
C39B Fe1B C8B C13B 94.65(15) . . . . ?
C39B C40B C42B C43B -1.4(3) . . . . ?
C40A C39A C46A C45A -3.5(3) . . . . ?
C40A C39A C46A C47A 175.50(16) . . . . ?
C40A C42A C43A C44A 179.20(18) . . . . ?
C40A C42A C43A C45A -1.7(3) . . . . ?
C40B C39B C46B C45B 1.1(3) . . . . ?
C40B C39B C46B C47B 179.68(16) . . . . ?
C40B C42B C43B C44B -173.87(17) . . . . ?
C40B C42B C43B C45B 2.3(3) . . . . ?
C41A C40A C42A C43A 176.68(18) . . . . ?
C41B C40B C42B C43B 177.29(17) . . . . ?
C42A C43A C45A C46A 1.4(3) . . . . ?
C42B C43B C45B C46B -1.5(3) . . . . ?
C43A C45A C46A C39A 1.3(3) . . . . ?
C43A C45A C46A C47A -177.76(17) . . . . ?
C43B C45B C46B C39B -0.1(3) . . . . ?
C43B C45B C46B C47B -178.72(17) . . . . ?
C44A C43A C45A C46A -179.49(18) . . . . ?
C44B C43B C45B C46B 174.68(17) . . . . ?
C46A C39A C40A C41A -174.14(16) . . . . ?
C46A C39A C40A C42A 3.2(3) . . . . ?
C46B C39B C40B C41B -179.00(16) . . . . ?
C46B C39B C40B C42B -0.3(3) . . . . ?
C48 C49 C50 C51 -179.8(2) . . . . ?
C49 C50 C51 C52 176.8(2) . . . . ?
C50 C51 C52 C53 -177.5(2) . . . . ?
C51 C52 C53 C54 178.5(3) . . . . ?

loop_
_smtbx_masks_void_nr
_smtbx_masks_void_average_x
_smtbx_masks_void_average_y
_smtbx_masks_void_average_z
_smtbx_masks_void_volume
_smtbx_masks_void_count_electrons
_smtbx_masks_void_content
1 0.013 0.062 0.372 10.5 0.0 ?
2 0.000 0.500 0.000 788.3 127.8 '2.5 C6H14'
3 -0.013 0.938 0.628 10.5 0.0 ?
4 0.500 1.000 0.500 788.3 127.8 '2.5 C6H14'
5 0.487 0.562 0.128 10.5 0.0 ?
6 0.513 0.438 0.872 10.5 0.0 ?
